data_7004369
loop_
_publ_author_name
'Harjani, Jitendra R.'
'Fri\<s\<ci\'c, Tomislav'
'MacGillivray, Leonard R.'
'Singer, Robert D.'

_publ_section_title
;
 Removal of metal ions from aqueous solutions using chelating
 task-specific ionic liquids
;
_journal_issue 34
_journal_name_full 'Dalton Transactions'
_journal_page_first 4595
_journal_paper_doi 10.1039/b806369a
_journal_year 2008
_chemical_formula_moiety 'C20 H28 N6 Ni O8, 2(H2 O)'
_chemical_formula_sum 'C20 H32 N6 Ni O10'
_chemical_formula_weight 575.23
_chemical_name_common 'Ni(EDA-mim)2 dihydrate'
_chemical_name_systematic
;
Ni(EDA-mim)2 dihydrate
;
_space_group_IT_number 61
_symmetry_cell_setting orthorhombic
_symmetry_space_group_name_Hall '-P 2ac 2ab'
_symmetry_space_group_name_H-M 'P b c a'
_atom_sites_solution_hydrogens geom
_atom_sites_solution_primary direct
_atom_sites_solution_secondary difmap
_audit_creation_method SHELXL-97
_cell_angle_alpha 90.00
_cell_angle_beta 90.00
_cell_angle_gamma 90.00
_cell_formula_units_Z 4
_cell_length_a 11.2988(11)
_cell_length_b 10.0381(10)
_cell_length_c 21.557(2)
_cell_measurement_reflns_used 10018
_cell_measurement_temperature 173(2)
_cell_measurement_theta_max 27.48
_cell_measurement_theta_min 1.00
_cell_volume 2445.0(4)
_computing_structure_refinement 'SHELXL-97 (Sheldrick, 1997)'
_diffrn_ambient_temperature 173(2)
_diffrn_measured_fraction_theta_full 0.998
_diffrn_measured_fraction_theta_max 0.998
_diffrn_measurement_device_type 'Nonius KappaCCD'
_diffrn_measurement_method 'CCD phi and omega scans'
_diffrn_radiation_monochromator graphite
_diffrn_radiation_source 'fine-focus sealed tube'
_diffrn_radiation_type MoK\a
_diffrn_radiation_wavelength 0.71073
_diffrn_reflns_av_R_equivalents 0.0445
_diffrn_reflns_av_sigmaI/netI 0.0269
_diffrn_reflns_limit_h_max 14
_diffrn_reflns_limit_h_min -14
_diffrn_reflns_limit_k_max 13
_diffrn_reflns_limit_k_min -13
_diffrn_reflns_limit_l_max 28
_diffrn_reflns_limit_l_min -27
_diffrn_reflns_number 18585
_diffrn_reflns_theta_full 27.51
_diffrn_reflns_theta_max 27.51
_diffrn_reflns_theta_min 1.89
_diffrn_standards_number 0
_exptl_absorpt_coefficient_mu 0.861
_exptl_absorpt_correction_T_max 0.8604
_exptl_absorpt_correction_T_min 0.7246
_exptl_absorpt_correction_type multi-scan
_exptl_absorpt_process_details 'Scalepack (Otwinowski & Minor, 1997)'
_exptl_crystal_colour green
_exptl_crystal_density_diffrn 1.563
_exptl_crystal_density_method 'not measured'
_exptl_crystal_description prism
_exptl_crystal_F_000 1208
_exptl_crystal_size_max 0.40
_exptl_crystal_size_mid 0.36
_exptl_crystal_size_min 0.18
_refine_diff_density_max 0.376
_refine_diff_density_min -0.680
_refine_diff_density_rms 0.154
_refine_ls_extinction_method none
_refine_ls_goodness_of_fit_ref 1.154
_refine_ls_hydrogen_treatment constr
_refine_ls_matrix_type full
_refine_ls_number_parameters 170
_refine_ls_number_reflns 2802
_refine_ls_number_restraints 0
_refine_ls_restrained_S_all 1.154
_refine_ls_R_factor_all 0.0506
_refine_ls_R_factor_gt 0.0319
_refine_ls_shift/su_max 0.000
_refine_ls_shift/su_mean 0.000
_refine_ls_structure_factor_coef Fsqd
_refine_ls_weighting_details 'calc w=1/[\s^2^(Fo^2^)+(0.0591P)^2^+0.5751P] where P=(Fo^2^+2Fc^2^)/3'
_refine_ls_weighting_scheme calc
_refine_ls_wR_factor_gt 0.0885
_refine_ls_wR_factor_ref 0.1073
_reflns_number_gt 2187
_reflns_number_total 2802
_reflns_threshold_expression >2sigma(I)
_cod_data_source_file b806369a.txt
_cod_data_source_block Ni
_cod_original_sg_symbol_H-M Pbca
_cod_original_formula_sum 'C20 H32 N6 Ni1 O10'
_cod_database_code 7004369

loop_
_symmetry_equiv_pos_as_xyz
'x, y, z'
'-x+1/2, -y, z+1/2'
'-x, y+1/2, -z+1/2'
'x+1/2, -y+1/2, -z'
'-x, -y, -z'
'x-1/2, y, -z-1/2'
'x, -y-1/2, z-1/2'
'-x-1/2, y-1/2, z'

loop_
_atom_site_label
_atom_site_type_symbol
_atom_site_fract_x
_atom_site_fract_y
_atom_site_fract_z
_atom_site_U_iso_or_equiv
_atom_site_adp_type
_atom_site_occupancy
_atom_site_symmetry_multiplicity
_atom_site_calc_flag
_atom_site_refinement_flags
_atom_site_disorder_assembly
_atom_site_disorder_group
Ni Ni 0.0000 0.0000 0.5000 0.01535(13) Uani 1 2 d S . .
O1 O 0.08510(12) 0.08492(13) 0.42750(6) 0.0242(3) Uani 1 1 d . . .
O2 O 0.10495(14) 0.27746(15) 0.37744(7) 0.0365(4) Uani 1 1 d . . .
O3 O -0.14354(13) -0.03106(14) 0.44210(7) 0.0258(3) Uani 1 1 d . . .
O4 O -0.31112(14) 0.06338(16) 0.41145(9) 0.0446(5) Uani 1 1 d . . .
O5 O -0.2292(2) -0.1967(2) 0.33779(9) 0.0729(7) Uani 1 1 d . . .
N1 N -0.07914(13) 0.18896(15) 0.51023(7) 0.0159(3) Uani 1 1 d . . .
N2 N -0.10988(14) 0.40754(15) 0.65242(7) 0.0215(4) Uani 1 1 d . . .
N3 N -0.04111(18) 0.48622(17) 0.73797(9) 0.0275(4) Uani 1 1 d . . .
C1 C -0.01595(16) 0.27802(19) 0.46652(9) 0.0221(4) Uani 1 1 d . . .
H1A H 0.0335 0.3405 0.4909 0.026 Uiso 1 1 calc R . .
H1B H -0.0753 0.3316 0.4438 0.026 Uiso 1 1 calc R . .
C2 C 0.06323(16) 0.20753(19) 0.41918(9) 0.0212(4) Uani 1 1 d . . .
C3 C -0.20448(16) 0.16916(19) 0.49213(9) 0.0209(4) Uani 1 1 d . . .
H3A H -0.2359 0.2536 0.4751 0.025 Uiso 1 1 calc R . .
H3B H -0.2512 0.1467 0.5295 0.025 Uiso 1 1 calc R . .
C4 C -0.22050(17) 0.05925(19) 0.44408(9) 0.0227(4) Uani 1 1 d . . .
C5 C -0.06923(17) 0.23545(19) 0.57507(8) 0.0201(4) Uani 1 1 d . . .
H5A H 0.0154 0.2357 0.5870 0.024 Uiso 1 1 calc R . .
H5B H -0.1106 0.1712 0.6024 0.024 Uiso 1 1 calc R . .
C6 C -0.12047(17) 0.37475(19) 0.58647(8) 0.0221(4) Uani 1 1 d . . .
H6A H -0.0769 0.4412 0.5613 0.027 Uiso 1 1 calc R . .
H6B H -0.2047 0.3769 0.5739 0.027 Uiso 1 1 calc R . .
C7 C -0.02171(18) 0.4766(2) 0.67788(10) 0.0230(4) Uani 1 1 d . . .
H7 H 0.0441 0.5129 0.6563 0.028 Uiso 1 1 calc R . .
C8 C -0.1453(2) 0.4207(2) 0.75190(11) 0.0385(6) Uani 1 1 d . . .
H8 H -0.1802 0.4121 0.7918 0.046 Uiso 1 1 calc R . .
C9 C -0.18793(19) 0.3715(2) 0.69842(10) 0.0326(5) Uani 1 1 d . . .
H9 H -0.2586 0.3213 0.6933 0.039 Uiso 1 1 calc R . .
C10 C 0.0320(2) 0.5612(3) 0.78189(11) 0.0418(6) Uani 1 1 d . . .
H10A H 0.1049 0.5903 0.7612 0.063 Uiso 1 1 calc R . .
H10B H 0.0521 0.5042 0.8173 0.063 Uiso 1 1 calc R . .
H10C H -0.0119 0.6393 0.7965 0.063 Uiso 1 1 calc R . .
H1O H -0.2105 -0.1332 0.3681 0.143 Uiso 1 1 d . . .
H2O H -0.2128 -0.2760 0.3619 0.143 Uiso 1 1 d . . .

loop_
_atom_site_aniso_label
_atom_site_aniso_U_11
_atom_site_aniso_U_22
_atom_site_aniso_U_33
_atom_site_aniso_U_23
_atom_site_aniso_U_13
_atom_site_aniso_U_12
Ni 0.0145(2) 0.0130(2) 0.0185(2) -0.00043(12) -0.00088(12) 0.00120(11)
O1 0.0279(7) 0.0188(7) 0.0259(7) 0.0011(5) 0.0076(6) 0.0020(6)
O2 0.0428(9) 0.0312(9) 0.0355(9) 0.0133(7) 0.0172(7) 0.0075(7)
O3 0.0230(7) 0.0215(7) 0.0330(8) -0.0083(6) -0.0074(6) 0.0035(6)
O4 0.0358(9) 0.0344(9) 0.0635(12) -0.0133(8) -0.0309(8) 0.0063(7)
O5 0.1130(19) 0.0648(14) 0.0408(12) -0.0103(10) -0.0042(11) -0.0387(13)
N1 0.0138(7) 0.0149(8) 0.0191(8) -0.0011(6) -0.0009(6) -0.0006(6)
N2 0.0253(8) 0.0168(8) 0.0224(8) -0.0032(6) 0.0011(7) 0.0018(7)
N3 0.0313(10) 0.0281(10) 0.0231(10) -0.0060(7) -0.0026(8) 0.0002(7)
C1 0.0230(10) 0.0162(9) 0.0270(11) 0.0020(8) 0.0035(8) -0.0003(8)
C2 0.0188(9) 0.0216(10) 0.0232(10) 0.0014(8) 0.0007(7) -0.0001(8)
C3 0.0144(9) 0.0188(9) 0.0294(10) -0.0015(8) -0.0024(7) 0.0017(7)
C4 0.0198(10) 0.0205(10) 0.0278(11) 0.0008(8) -0.0046(8) -0.0022(8)
C5 0.0225(9) 0.0191(9) 0.0187(9) -0.0029(7) -0.0028(7) 0.0032(8)
C6 0.0266(10) 0.0200(10) 0.0196(9) -0.0034(8) -0.0031(8) 0.0022(8)
C7 0.0236(10) 0.0206(10) 0.0248(11) -0.0020(8) -0.0003(8) 0.0023(8)
C8 0.0431(13) 0.0456(14) 0.0269(11) -0.0058(10) 0.0113(10) -0.0107(11)
C9 0.0311(12) 0.0357(12) 0.0311(12) -0.0048(9) 0.0089(9) -0.0084(9)
C10 0.0471(14) 0.0474(16) 0.0310(13) -0.0146(11) -0.0104(11) -0.0032(12)

loop_
_atom_type_symbol
_atom_type_description
_atom_type_scat_dispersion_real
_atom_type_scat_dispersion_imag
_atom_type_scat_source
C C 0.0033 0.0016 'International Tables Vol C Tables 4.2.6.8 and 6.1.1.4'
H H 0.0000 0.0000 'International Tables Vol C Tables 4.2.6.8 and 6.1.1.4'
N N 0.0061 0.0033 'International Tables Vol C Tables 4.2.6.8 and 6.1.1.4'
O O 0.0106 0.0060 'International Tables Vol C Tables 4.2.6.8 and 6.1.1.4'
Ni Ni 0.3393 1.1124 'International Tables Vol C Tables 4.2.6.8 and 6.1.1.4'

loop_
_geom_angle_atom_site_label_1
_geom_angle_atom_site_label_2
_geom_angle_atom_site_label_3
_geom_angle
_geom_angle_site_symmetry_1
_geom_angle_site_symmetry_3
_geom_angle_publ_flag
O1 Ni O1 180.0 5_556 . ?
O1 Ni O3 88.29(6) 5_556 5_556 ?
O1 Ni O3 91.71(6) . 5_556 ?
O1 Ni O3 91.71(6) 5_556 . ?
O1 Ni O3 88.29(6) . . ?
O3 Ni O3 180.0 5_556 . ?
O1 Ni N1 95.55(5) 5_556 . ?
O1 Ni N1 84.45(5) . . ?
O3 Ni N1 97.68(5) 5_556 . ?
O3 Ni N1 82.32(5) . . ?
O1 Ni N1 84.45(5) 5_556 5_556 ?
O1 Ni N1 95.55(5) . 5_556 ?
O3 Ni N1 82.32(5) 5_556 5_556 ?
O3 Ni N1 97.68(5) . 5_556 ?
N1 Ni N1 180.000(1) . 5_556 ?
C2 O1 Ni 115.19(12) . . ?
C4 O3 Ni 114.39(12) . . ?
H1O O5 H2O 98.14(18) . . ?
C5 N1 C1 111.98(15) . . ?
C5 N1 C3 111.33(14) . . ?
C1 N1 C3 111.95(14) . . ?
C5 N1 Ni 110.54(11) . . ?
C1 N1 Ni 105.77(11) . . ?
C3 N1 Ni 104.89(11) . . ?
C7 N2 C9 108.62(17) . . ?
C7 N2 C6 125.32(17) . . ?
C9 N2 C6 126.05(17) . . ?
C7 N3 C8 108.71(19) . . ?
C7 N3 C10 125.4(2) . . ?
C8 N3 C10 125.8(2) . . ?
N1 C1 C2 115.26(16) . . ?
N1 C1 H1A 108.5 . . ?
C2 C1 H1A 108.5 . . ?
N1 C1 H1B 108.5 . . ?
C2 C1 H1B 108.5 . . ?
H1A C1 H1B 107.5 . . ?
O2 C2 O1 125.48(18) . . ?
O2 C2 C1 116.51(17) . . ?
O1 C2 C1 117.92(17) . . ?
N1 C3 C4 112.92(15) . . ?
N1 C3 H3A 109.0 . . ?
C4 C3 H3A 109.0 . . ?
N1 C3 H3B 109.0 . . ?
C4 C3 H3B 109.0 . . ?
H3A C3 H3B 107.8 . . ?
O4 C4 O3 125.08(19) . . ?
O4 C4 C3 117.28(17) . . ?
O3 C4 C3 117.58(17) . . ?
N1 C5 C6 114.26(15) . . ?
N1 C5 H5A 108.7 . . ?
C6 C5 H5A 108.7 . . ?
N1 C5 H5B 108.7 . . ?
C6 C5 H5B 108.7 . . ?
H5A C5 H5B 107.6 . . ?
N2 C6 C5 109.25(15) . . ?
N2 C6 H6A 109.8 . . ?
C5 C6 H6A 109.8 . . ?
N2 C6 H6B 109.8 . . ?
C5 C6 H6B 109.8 . . ?
H6A C6 H6B 108.3 . . ?
N3 C7 N2 108.58(19) . . ?
N3 C7 H7 125.7 . . ?
N2 C7 H7 125.7 . . ?
C9 C8 N3 107.11(19) . . ?
C9 C8 H8 126.4 . . ?
N3 C8 H8 126.4 . . ?
C8 C9 N2 106.96(19) . . ?
C8 C9 H9 126.5 . . ?
N2 C9 H9 126.5 . . ?
N3 C10 H10A 109.5 . . ?
N3 C10 H10B 109.5 . . ?
H10A C10 H10B 109.5 . . ?
N3 C10 H10C 109.5 . . ?
H10A C10 H10C 109.5 . . ?
H10B C10 H10C 109.5 . . ?

loop_
_geom_bond_atom_site_label_1
_geom_bond_atom_site_label_2
_geom_bond_distance
_geom_bond_site_symmetry_2
_geom_bond_publ_flag
Ni O1 2.0232(13) 5_556 ?
Ni O1 2.0232(13) . ?
Ni O3 2.0701(14) 5_556 ?
Ni O3 2.0701(14) . ?
Ni N1 2.1086(15) . ?
Ni N1 2.1086(15) 5_556 ?
O1 C2 1.268(2) . ?
O2 C2 1.235(2) . ?
O3 C4 1.257(2) . ?
O4 C4 1.243(2) . ?
O5 H1O 0.9368(19) . ?
O5 H2O 0.969(2) . ?
N1 C5 1.478(2) . ?
N1 C1 1.482(2) . ?
N1 C3 1.482(2) . ?
N2 C7 1.332(3) . ?
N2 C9 1.376(3) . ?
N2 C6 1.464(2) . ?
N3 C7 1.317(3) . ?
N3 C8 1.381(3) . ?
N3 C10 1.465(3) . ?
C1 C2 1.530(3) . ?
C1 H1A 0.9900 . ?
C1 H1B 0.9900 . ?
C3 C4 1.524(3) . ?
C3 H3A 0.9900 . ?
C3 H3B 0.9900 . ?
C5 C6 1.533(3) . ?
C5 H5A 0.9900 . ?
C5 H5B 0.9900 . ?
C6 H6A 0.9900 . ?
C6 H6B 0.9900 . ?
C7 H7 0.9500 . ?
C8 C9 1.344(3) . ?
C8 H8 0.9500 . ?
C9 H9 0.9500 . ?
C10 H10A 0.9800 . ?
C10 H10B 0.9800 . ?
C10 H10C 0.9800 . ?

loop_
_geom_torsion_atom_site_label_1
_geom_torsion_atom_site_label_2
_geom_torsion_atom_site_label_3
_geom_torsion_atom_site_label_4
_geom_torsion
_geom_torsion_site_symmetry_1
_geom_torsion_site_symmetry_2
_geom_torsion_site_symmetry_3
_geom_torsion_site_symmetry_4
_geom_torsion_publ_flag
O3 Ni O1 C2 -95.01(13) 5_556 . . . ?
O3 Ni O1 C2 84.99(13) . . . . ?
N1 Ni O1 C2 2.54(13) . . . . ?
N1 Ni O1 C2 -177.46(13) 5_556 . . . ?
O1 Ni O3 C4 86.00(15) 5_556 . . . ?
O1 Ni O3 C4 -94.00(15) . . . . ?
N1 Ni O3 C4 -9.36(14) . . . . ?
N1 Ni O3 C4 170.64(14) 5_556 . . . ?
O1 Ni N1 C5 50.29(12) 5_556 . . . ?
O1 Ni N1 C5 -129.71(12) . . . . ?
O3 Ni N1 C5 -38.72(12) 5_556 . . . ?
O3 Ni N1 C5 141.28(12) . . . . ?
O1 Ni N1 C1 171.71(11) 5_556 . . . ?
O1 Ni N1 C1 -8.29(11) . . . . ?
O3 Ni N1 C1 82.69(11) 5_556 . . . ?
O3 Ni N1 C1 -97.31(11) . . . . ?
O1 Ni N1 C3 -69.81(11) 5_556 . . . ?
O1 Ni N1 C3 110.19(11) . . . . ?
O3 Ni N1 C3 -158.82(11) 5_556 . . . ?
O3 Ni N1 C3 21.18(11) . . . . ?
C5 N1 C1 C2 133.06(16) . . . . ?
C3 N1 C1 C2 -101.09(18) . . . . ?
Ni N1 C1 C2 12.59(18) . . . . ?
Ni O1 C2 O2 -179.32(16) . . . . ?
Ni O1 C2 C1 4.3(2) . . . . ?
N1 C1 C2 O2 171.13(17) . . . . ?
N1 C1 C2 O1 -12.1(2) . . . . ?
C5 N1 C3 C4 -149.43(16) . . . . ?
C1 N1 C3 C4 84.37(19) . . . . ?
Ni N1 C3 C4 -29.85(17) . . . . ?
Ni O3 C4 O4 176.96(18) . . . . ?
Ni O3 C4 C3 -5.9(2) . . . . ?
N1 C3 C4 O4 -156.91(18) . . . . ?
N1 C3 C4 O3 25.7(2) . . . . ?
C1 N1 C5 C6 60.2(2) . . . . ?
C3 N1 C5 C6 -66.0(2) . . . . ?
Ni N1 C5 C6 177.87(13) . . . . ?
C7 N2 C6 C5 95.1(2) . . . . ?
C9 N2 C6 C5 -84.3(2) . . . . ?
N1 C5 C6 N2 177.77(15) . . . . ?
C8 N3 C7 N2 0.2(2) . . . . ?
C10 N3 C7 N2 -176.3(2) . . . . ?
C9 N2 C7 N3 -0.3(2) . . . . ?
C6 N2 C7 N3 -179.69(17) . . . . ?
C7 N3 C8 C9 0.0(3) . . . . ?
C10 N3 C8 C9 176.4(2) . . . . ?
N3 C8 C9 N2 -0.1(3) . . . . ?
C7 N2 C9 C8 0.3(2) . . . . ?
C6 N2 C9 C8 179.67(19) . . . . ?
